data_1547637
loop_
_publ_author_name
'Liu, Yang'
'Chen, Yan-Cong'
'Wu, Si-Guo'
'Li, Quan-Wen'
'Chen, Wen-Bin'
'Liu, Jun-Liang'
'Tong, Ming-Liang'

_publ_section_title
;
 Exploring the Inverse Magnetocaloric Effect in Discrete MnII Dimers
;
_journal_issue 41
_journal_name_full 'The Journal of Physical Chemistry C'
_journal_page_first 22727
_journal_paper_doi 10.1021/acs.jpcc.7b08271
_journal_volume 121
_journal_year 2017
_chemical_formula_moiety 'C30 H32 Mn2 N14, 2(F6 P)'
_chemical_formula_sum 'C30 H32 F12 Mn2 N14 P2'
_chemical_formula_weight 988.51
_chemical_name_common C30H32Mn2N14P2F12
_space_group_crystal_system monoclinic
_space_group_IT_number 14
_space_group_name_Hall '-P 2ybc'
_space_group_name_H-M_alt 'P 1 21/c 1'
_symmetry_space_group_name_Hall '-P 2ybc'
_symmetry_space_group_name_H-M 'P 1 21/c 1'
_atom_sites_solution_hydrogens geom
_atom_sites_solution_primary dual
_audit_creation_method SHELXL-2016/6
_cell_angle_alpha 90
_cell_angle_beta 94.694(4)
_cell_angle_gamma 90
_cell_formula_units_Z 2
_cell_length_a 9.5331(13)
_cell_length_b 16.220(3)
_cell_length_c 12.8433(18)
_cell_measurement_reflns_used 9962
_cell_measurement_temperature 295(2)
_cell_measurement_theta_max 24.89
_cell_measurement_theta_min 2.48
_cell_volume 1979.3(5)
_computing_cell_refinement 'SAINT v8.37A (Bruker, 2015)'
_computing_data_collection 'APEX3 v2016.1-0'
_computing_data_reduction 'SAINT v8.37A (Bruker, 2015)'
_computing_molecular_graphics 'Olex2 (Dolomanov et al., 2009)'
_computing_publication_material 'Olex2 (Dolomanov et al., 2009)'
_computing_structure_refinement 'SHELXL-2016/6 (Sheldrick, 2016)'
_computing_structure_solution 'SHELXT 2014/4 (Sheldrick, 2014)'
_diffrn_ambient_temperature 295(2)
_diffrn_measured_fraction_theta_full 0.998
_diffrn_measured_fraction_theta_max 0.993
_diffrn_measurement_device_type 'Bruker D8 QUEST'
_diffrn_measurement_method '\f and \w scans'
_diffrn_radiation_type MoK\a
_diffrn_radiation_wavelength 0.71073
_diffrn_reflns_av_R_equivalents 0.0477
_diffrn_reflns_av_unetI/netI 0.0295
_diffrn_reflns_Laue_measured_fraction_full 0.998
_diffrn_reflns_Laue_measured_fraction_max 0.993
_diffrn_reflns_limit_h_max 12
_diffrn_reflns_limit_h_min -11
_diffrn_reflns_limit_k_max 21
_diffrn_reflns_limit_k_min -20
_diffrn_reflns_limit_l_max 16
_diffrn_reflns_limit_l_min -16
_diffrn_reflns_number 38110
_diffrn_reflns_point_group_measured_fraction_full 0.998
_diffrn_reflns_point_group_measured_fraction_max 0.993
_diffrn_reflns_theta_full 25.242
_diffrn_reflns_theta_max 27.607
_diffrn_reflns_theta_min 2.484
_diffrn_source 'I\mS microfocus'
_exptl_absorpt_coefficient_mu 0.820
_exptl_absorpt_correction_T_max 0.7456
_exptl_absorpt_correction_T_min 0.7025
_exptl_absorpt_correction_type multi-scan
_exptl_absorpt_process_details SADABS-2014/5
_exptl_crystal_colour yellow
_exptl_crystal_density_diffrn 1.659
_exptl_crystal_description block
_exptl_crystal_F_000 996
_exptl_crystal_size_max 0.590
_exptl_crystal_size_mid 0.148
_exptl_crystal_size_min 0.068
_refine_diff_density_max 0.419
_refine_diff_density_min -0.586
_refine_diff_density_rms 0.180
_refine_ls_extinction_method none
_refine_ls_goodness_of_fit_ref 1.080
_refine_ls_hydrogen_treatment constr
_refine_ls_matrix_type full
_refine_ls_number_parameters 271
_refine_ls_number_reflns 4568
_refine_ls_number_restraints 0
_refine_ls_restrained_S_all 1.080
_refine_ls_R_factor_all 0.0712
_refine_ls_R_factor_gt 0.0464
_refine_ls_shift/su_max 0.000
_refine_ls_shift/su_mean 0.000
_refine_ls_structure_factor_coef Fsqd
_refine_ls_weighting_details 'w=1/[\s^2^(Fo^2^)+(0.0658P)^2^+1.1906P] where P=(Fo^2^+2Fc^2^)/3'
_refine_ls_weighting_scheme calc
_refine_ls_wR_factor_gt 0.1164
_refine_ls_wR_factor_ref 0.1291
_reflns_Friedel_coverage 0.000
_reflns_number_gt 3368
_reflns_number_total 4568
_reflns_threshold_expression 'I > 2\s(I)'
_cod_data_source_file jp7b08271_si_002.cif
_cod_data_source_block Mn2-PF6
_cod_depositor_comments 'Adding full bibliography for 1547637--1547638.cif.'
_cod_database_code 1547637
_shelx_shelxl_version_number 2016/6
_shelx_space_group_comment
;
The symmetry employed for this shelxl refinement is uniquely defined
by the following loop, which should always be used as a source of
symmetry information in preference to the above space-group names.
They are only intended as comments.
;
_shelx_estimated_absorpt_t_min 0.643
_shelx_estimated_absorpt_t_max 0.946

loop_
_space_group_symop_operation_xyz
'x, y, z'
'-x, y+1/2, -z+1/2'
'-x, -y, -z'
'x, -y-1/2, z-1/2'

loop_
_atom_site_label
_atom_site_type_symbol
_atom_site_fract_x
_atom_site_fract_y
_atom_site_fract_z
_atom_site_U_iso_or_equiv
_atom_site_adp_type
_atom_site_occupancy
_atom_site_site_symmetry_order
_atom_site_calc_flag
_atom_site_refinement_flags_posn
_atom_site_refinement_flags_adp
Mn1 Mn 0.62644(4) 0.45134(2) 0.32336(3) 0.03129(14) Uani 1 1 d . .
P1 P -0.06141(8) 0.69223(5) 0.96133(6) 0.0482(2) Uani 1 1 d . .
N6 N 0.6296(2) 0.54330(14) 0.54369(17) 0.0368(5) Uani 1 1 d . .
F6 F -0.0035(3) 0.66695(17) 1.07563(16) 0.0835(7) Uani 1 1 d . .
N3 N 0.8341(2) 0.38580(14) 0.33452(18) 0.0382(5) Uani 1 1 d . .
N2 N 0.7676(2) 0.55121(14) 0.26416(18) 0.0394(5) Uani 1 1 d . .
N4 N 0.5919(2) 0.32332(13) 0.24605(17) 0.0352(5) Uani 1 1 d . .
N1 N 0.5005(2) 0.52049(14) 0.19149(18) 0.0375(5) Uani 1 1 d . .
F1 F 0.0450(3) 0.63155(18) 0.91288(19) 0.0977(9) Uani 1 1 d . .
F2 F -0.1638(3) 0.75538(18) 1.0114(2) 0.0988(9) Uani 1 1 d . .
F5 F -0.1195(3) 0.7199(2) 0.84705(19) 0.0996(9) Uani 1 1 d . .
N5 N 0.6826(3) 0.5118(2) 0.4766(2) 0.0612(8) Uani 1 1 d . .
N7 N 0.5797(3) 0.5751(2) 0.6124(2) 0.0625(8) Uani 1 1 d . .
F3 F 0.0544(3) 0.76248(18) 0.9622(2) 0.1021(9) Uani 1 1 d . .
C11 C 0.7103(3) 0.27880(16) 0.2416(2) 0.0344(6) Uani 1 1 d . .
F4 F -0.1810(3) 0.62632(18) 0.9618(2) 0.1108(10) Uani 1 1 d . .
C10 C 0.8392(3) 0.31574(16) 0.2913(2) 0.0386(6) Uani 1 1 d . .
H10 H 0.924435 0.287883 0.291128 0.046 Uiso 1 1 calc R U
C12 C 0.7114(3) 0.20401(17) 0.1896(3) 0.0468(7) Uani 1 1 d . .
H12 H 0.794591 0.174276 0.188001 0.056 Uiso 1 1 calc R U
C5 C 0.5685(3) 0.58357(19) 0.1500(2) 0.0425(7) Uani 1 1 d . .
C8 C 1.0066(3) 0.4953(2) 0.3093(3) 0.0508(8) Uani 1 1 d . .
H8A H 1.101410 0.512602 0.332698 0.061 Uiso 1 1 calc R U
H8B H 1.008319 0.475942 0.237939 0.061 Uiso 1 1 calc R U
C6 C 0.7143(3) 0.5973(2) 0.1927(2) 0.0472(7) Uani 1 1 d . .
H6 H 0.766922 0.639938 0.167081 0.057 Uiso 1 1 calc R U
C14 C 0.4669(3) 0.21880(18) 0.1454(3) 0.0507(8) Uani 1 1 d . .
H14 H 0.382232 0.199992 0.112732 0.061 Uiso 1 1 calc R U
C13 C 0.5885(4) 0.17420(18) 0.1404(3) 0.0520(8) Uani 1 1 d . .
H13 H 0.587699 0.124524 0.104156 0.062 Uiso 1 1 calc R U
C7 C 0.9113(3) 0.5698(2) 0.3091(3) 0.0488(7) Uani 1 1 d . .
H7A H 0.907213 0.589200 0.380276 0.059 Uiso 1 1 calc R U
H7B H 0.950477 0.613654 0.269174 0.059 Uiso 1 1 calc R U
C15 C 0.4732(3) 0.29247(18) 0.2001(2) 0.0456(7) Uani 1 1 d . .
H15 H 0.390194 0.321851 0.204960 0.055 Uiso 1 1 calc R U
C9 C 0.9667(3) 0.4237(2) 0.3767(3) 0.0523(8) Uani 1 1 d . .
H9A H 1.041022 0.382676 0.379876 0.063 Uiso 1 1 calc R U
H9B H 0.956759 0.443030 0.447178 0.063 Uiso 1 1 calc R U
C1 C 0.3664(3) 0.50759(19) 0.1568(3) 0.0503(8) Uani 1 1 d . .
H1 H 0.318086 0.464236 0.185080 0.060 Uiso 1 1 calc R U
C4 C 0.5047(4) 0.6347(2) 0.0742(3) 0.0631(10) Uani 1 1 d . .
H4 H 0.554341 0.677882 0.046957 0.076 Uiso 1 1 calc R U
C3 C 0.3658(4) 0.6205(3) 0.0397(3) 0.0677(10) Uani 1 1 d . .
H3 H 0.320335 0.654413 -0.010795 0.081 Uiso 1 1 calc R U
C2 C 0.2959(4) 0.5563(2) 0.0803(3) 0.0596(9) Uani 1 1 d . .
H2 H 0.202753 0.545274 0.057261 0.072 Uiso 1 1 calc R U

loop_
_atom_site_aniso_label
_atom_site_aniso_U_11
_atom_site_aniso_U_22
_atom_site_aniso_U_33
_atom_site_aniso_U_23
_atom_site_aniso_U_13
_atom_site_aniso_U_12
Mn1 0.0322(2) 0.0319(2) 0.0300(2) -0.00247(15) 0.00370(15) 0.00244(16)
P1 0.0410(4) 0.0584(5) 0.0451(4) -0.0021(4) 0.0025(3) -0.0036(4)
N6 0.0306(11) 0.0465(13) 0.0332(12) -0.0004(10) 0.0024(9) -0.0077(10)
F6 0.0851(15) 0.117(2) 0.0465(12) 0.0017(12) -0.0040(11) 0.0017(14)
N3 0.0338(12) 0.0392(13) 0.0403(12) -0.0027(10) -0.0052(9) 0.0041(10)
N2 0.0353(12) 0.0451(13) 0.0374(12) 0.0029(10) 0.0005(10) -0.0047(10)
N4 0.0377(12) 0.0294(11) 0.0382(12) -0.0010(9) 0.0017(9) 0.0023(9)
N1 0.0358(12) 0.0363(12) 0.0395(12) -0.0017(10) -0.0024(9) 0.0027(10)
F1 0.110(2) 0.117(2) 0.0646(14) -0.0190(14) -0.0026(13) 0.0546(17)
F2 0.0752(16) 0.110(2) 0.113(2) -0.0262(17) 0.0199(14) 0.0240(14)
F5 0.0777(16) 0.154(3) 0.0652(15) 0.0275(16) -0.0046(12) 0.0225(16)
N5 0.0517(16) 0.090(2) 0.0435(15) -0.0294(15) 0.0135(12) -0.0092(15)
N7 0.0518(16) 0.085(2) 0.0539(16) -0.0271(15) 0.0234(13) -0.0169(15)
F3 0.0822(17) 0.112(2) 0.114(2) 0.0034(17) 0.0205(15) -0.0420(15)
C11 0.0396(14) 0.0296(13) 0.0345(14) 0.0033(10) 0.0060(11) 0.0030(11)
F4 0.116(2) 0.114(2) 0.101(2) -0.0131(17) -0.0018(16) -0.0701(18)
C10 0.0360(14) 0.0359(14) 0.0436(15) 0.0041(12) 0.0019(11) 0.0079(11)
C12 0.0526(18) 0.0304(14) 0.0587(19) -0.0046(13) 0.0111(14) 0.0043(12)
C5 0.0424(16) 0.0516(17) 0.0335(14) 0.0058(12) 0.0035(12) 0.0041(13)
C8 0.0311(15) 0.069(2) 0.0516(18) -0.0072(15) -0.0041(13) -0.0081(14)
C6 0.0424(16) 0.0561(18) 0.0439(16) 0.0154(14) 0.0072(13) -0.0052(14)
C14 0.0545(19) 0.0394(16) 0.0561(19) 0.0000(14) -0.0077(15) -0.0129(14)
C13 0.069(2) 0.0299(14) 0.0577(19) -0.0084(13) 0.0074(16) -0.0054(14)
C7 0.0402(16) 0.0527(18) 0.0522(18) 0.0042(14) -0.0048(13) -0.0116(13)
C15 0.0401(15) 0.0375(15) 0.0579(19) 0.0019(13) -0.0035(13) 0.0001(12)
C9 0.0395(16) 0.0510(17) 0.063(2) -0.0085(15) -0.0185(14) 0.0050(14)
C1 0.0412(16) 0.0423(17) 0.065(2) -0.0026(14) -0.0091(14) 0.0041(13)
C4 0.054(2) 0.082(3) 0.053(2) 0.0302(18) 0.0019(15) 0.0003(18)
C3 0.060(2) 0.084(3) 0.056(2) 0.0243(19) -0.0118(17) 0.0130(19)
C2 0.0471(18) 0.063(2) 0.065(2) -0.0015(17) -0.0186(16) 0.0086(16)

loop_
_atom_type_symbol
_atom_type_description
_atom_type_scat_dispersion_real
_atom_type_scat_dispersion_imag
_atom_type_scat_source
C C 0.0033 0.0016 'International Tables Vol C Tables 4.2.6.8 and 6.1.1.4'
H H 0.0000 0.0000 'International Tables Vol C Tables 4.2.6.8 and 6.1.1.4'
F F 0.0171 0.0103 'International Tables Vol C Tables 4.2.6.8 and 6.1.1.4'
Mn Mn 0.3368 0.7283 'International Tables Vol C Tables 4.2.6.8 and 6.1.1.4'
N N 0.0061 0.0033 'International Tables Vol C Tables 4.2.6.8 and 6.1.1.4'
P P 0.1023 0.0942 'International Tables Vol C Tables 4.2.6.8 and 6.1.1.4'

loop_
_geom_angle_atom_site_label_1
_geom_angle_atom_site_label_2
_geom_angle_atom_site_label_3
_geom_angle
_geom_angle_site_symmetry_1
_geom_angle_site_symmetry_3
N5 Mn1 N7 85.01(10) . 3_666
N5 Mn1 N3 90.31(10) . .
N7 Mn1 N3 133.19(11) 3_666 .
N5 Mn1 N2 82.85(10) . .
N7 Mn1 N2 145.28(11) 3_666 .
N3 Mn1 N2 79.37(9) . .
N5 Mn1 N1 120.81(11) . .
N7 Mn1 N1 86.76(11) 3_666 .
N3 Mn1 N1 133.39(9) . .
N2 Mn1 N1 72.10(8) . .
N5 Mn1 N4 142.27(11) . .
N7 Mn1 N4 83.55(10) 3_666 .
N3 Mn1 N4 72.28(8) . .
N2 Mn1 N4 124.24(8) . .
N1 Mn1 N4 94.28(8) . .
F4 P1 F1 93.87(18) . .
F4 P1 F6 91.05(15) . .
F1 P1 F6 91.02(14) . .
F4 P1 F3 177.14(18) . .
F1 P1 F3 88.94(17) . .
F6 P1 F3 89.41(15) . .
F4 P1 F2 88.08(17) . .
F1 P1 F2 177.95(17) . .
F6 P1 F2 88.34(15) . .
F3 P1 F2 89.11(16) . .
F4 P1 F5 89.84(16) . .
F1 P1 F5 89.91(14) . .
F6 P1 F5 178.67(17) . .
F3 P1 F5 89.65(17) . .
F2 P1 F5 90.71(16) . .
N5 N6 N7 178.3(3) . .
C10 N3 C9 118.3(2) . .
C10 N3 Mn1 117.57(18) . .
C9 N3 Mn1 123.67(18) . .
C6 N2 C7 118.1(2) . .
C6 N2 Mn1 116.85(19) . .
C7 N2 Mn1 124.79(18) . .
C15 N4 C11 117.8(2) . .
C15 N4 Mn1 127.88(18) . .
C11 N4 Mn1 114.16(17) . .
C1 N1 C5 117.8(2) . .
C1 N1 Mn1 126.8(2) . .
C5 N1 Mn1 115.19(17) . .
N6 N5 Mn1 140.2(2) . .
N6 N7 Mn1 128.7(2) . 3_666
N4 C11 C12 122.0(3) . .
N4 C11 C10 116.0(2) . .
C12 C11 C10 121.9(2) . .
N3 C10 C11 119.8(2) . .
N3 C10 H10 120.1 . .
C11 C10 H10 120.1 . .
C13 C12 C11 119.4(3) . .
C13 C12 H12 120.3 . .
C11 C12 H12 120.3 . .
N1 C5 C4 122.5(3) . .
N1 C5 C6 116.1(2) . .
C4 C5 C6 121.4(3) . .
C7 C8 C9 115.7(3) . .
C7 C8 H8A 108.4 . .
C9 C8 H8A 108.4 . .
C7 C8 H8B 108.4 . .
C9 C8 H8B 108.4 . .
H8A C8 H8B 107.4 . .
N2 C6 C5 119.7(3) . .
N2 C6 H6 120.1 . .
C5 C6 H6 120.1 . .
C13 C14 C15 118.5(3) . .
C13 C14 H14 120.8 . .
C15 C14 H14 120.8 . .
C14 C13 C12 119.0(3) . .
C14 C13 H13 120.5 . .
C12 C13 H13 120.5 . .
N2 C7 C8 112.1(2) . .
N2 C7 H7A 109.2 . .
C8 C7 H7A 109.2 . .
N2 C7 H7B 109.2 . .
C8 C7 H7B 109.2 . .
H7A C7 H7B 107.9 . .
N4 C15 C14 123.3(3) . .
N4 C15 H15 118.3 . .
C14 C15 H15 118.3 . .
N3 C9 C8 111.0(2) . .
N3 C9 H9A 109.4 . .
C8 C9 H9A 109.4 . .
N3 C9 H9B 109.4 . .
C8 C9 H9B 109.4 . .
H9A C9 H9B 108.0 . .
N1 C1 C2 122.7(3) . .
N1 C1 H1 118.6 . .
C2 C1 H1 118.6 . .
C3 C4 C5 118.8(3) . .
C3 C4 H4 120.6 . .
C5 C4 H4 120.6 . .
C2 C3 C4 119.4(3) . .
C2 C3 H3 120.3 . .
C4 C3 H3 120.3 . .
C3 C2 C1 118.8(3) . .
C3 C2 H2 120.6 . .
C1 C2 H2 120.6 . .

loop_
_geom_bond_atom_site_label_1
_geom_bond_atom_site_label_2
_geom_bond_distance
_geom_bond_site_symmetry_2
Mn1 N5 2.225(3) .
Mn1 N7 2.234(3) 3_666
Mn1 N3 2.241(2) .
Mn1 N2 2.276(2) .
Mn1 N1 2.288(2) .
Mn1 N4 2.314(2) .
P1 F4 1.563(2) .
P1 F1 1.577(2) .
P1 F6 1.580(2) .
P1 F3 1.586(3) .
P1 F2 1.587(2) .
P1 F5 1.590(2) .
N6 N5 1.153(3) .
N6 N7 1.157(3) .
N3 C10 1.267(4) .
N3 C9 1.469(4) .
N2 C6 1.258(4) .
N2 C7 1.473(4) .
N4 C15 1.331(4) .
N4 C11 1.345(3) .
N1 C1 1.336(4) .
N1 C5 1.344(4) .
C11 C12 1.386(4) .
C11 C10 1.465(4) .
C10 H10 0.9300 .
C12 C13 1.373(5) .
C12 H12 0.9300 .
C5 C4 1.382(4) .
C5 C6 1.469(4) .
C8 C7 1.511(5) .
C8 C9 1.517(5) .
C8 H8A 0.9700 .
C8 H8B 0.9700 .
C6 H6 0.9300 .
C14 C13 1.372(5) .
C14 C15 1.385(4) .
C14 H14 0.9300 .
C13 H13 0.9300 .
C7 H7A 0.9700 .
C7 H7B 0.9700 .
C15 H15 0.9300 .
C9 H9A 0.9700 .
C9 H9B 0.9700 .
C1 C2 1.391(4) .
C1 H1 0.9300 .
C4 C3 1.381(5) .
C4 H4 0.9300 .
C3 C2 1.362(5) .
C3 H3 0.9300 .
C2 H2 0.9300 .
